data_7058720
loop_
_publ_author_name
'Hanson, Tanner B.'
'Chudomelka, Drayko D.'
'Heiden, Zachariah M.'

_publ_section_title
;
 Synthesis and characterization of hydrazine-appended BODIPY dyes and the
 related aminomethyl complexes
;
_journal_issue 33
_journal_name_full 'New Journal of Chemistry'
_journal_page_first 13103
_journal_paper_doi 10.1039/C9NJ02859E
_journal_volume 43
_journal_year 2019
_chemical_formula_moiety 'C15 H13 B F2 N4'
_chemical_formula_sum 'C15 H13 B F2 N4'
_chemical_formula_weight 298.12
_space_group_crystal_system monoclinic
_space_group_IT_number 14
_space_group_name_Hall '-P 2yn'
_space_group_name_H-M_alt 'P 1 21/n 1'
_symmetry_Int_Tables_number 14
_symmetry_space_group_name_Hall '-P 2yn'
_symmetry_space_group_name_H-M 'P 1 21/n 1'
_atom_sites_solution_primary iterative
_audit_creation_date 2019-07-25
_audit_creation_method
;
Olex2 1.2
(compiled 2017.02.23 svn.r3390 for OlexSys, GUI svn.r5320)
;
_audit_update_record
;
2019-07-25 deposited with the CCDC.    2019-07-30 downloaded from the CCDC.
;
_cell_angle_alpha 90
_cell_angle_beta 111.027(3)
_cell_angle_gamma 90
_cell_formula_units_Z 4
_cell_length_a 8.1533(6)
_cell_length_b 16.1324(12)
_cell_length_c 10.8149(8)
_cell_measurement_reflns_used 9234
_cell_measurement_temperature 100(2)
_cell_measurement_theta_max 27.54
_cell_measurement_theta_min 2.96
_cell_volume 1327.79(17)
_computing_cell_refinement 'SAINT V8.38A (?, 2016)'
_computing_data_reduction 'SAINT V8.38A (?, 2016)'
_computing_molecular_graphics 'Olex2 (Dolomanov et al., 2009)'
_computing_publication_material 'Olex2 (Dolomanov et al., 2009)'
_computing_structure_refinement 'olex2.refine (Bourhis et al., 2015)'
_computing_structure_solution 'olex2.solve (Bourhis et al., 2015)'
_diffrn_ambient_temperature 100
_diffrn_measured_fraction_theta_full 0.9987
_diffrn_measured_fraction_theta_max 0.9987
_diffrn_measurement_device_type 'Bruker APEX-II CCD'
_diffrn_measurement_method '\f and \w scans'
_diffrn_radiation_type 'Mo K\a'
_diffrn_radiation_wavelength 0.71076
_diffrn_reflns_av_R_equivalents 0.0318
_diffrn_reflns_av_unetI/netI 0.0197
_diffrn_reflns_limit_h_max 10
_diffrn_reflns_limit_h_min -10
_diffrn_reflns_limit_k_max 20
_diffrn_reflns_limit_k_min -20
_diffrn_reflns_limit_l_max 14
_diffrn_reflns_limit_l_min -14
_diffrn_reflns_number 21974
_diffrn_reflns_theta_full 27.5436
_diffrn_reflns_theta_max 27.54
_diffrn_reflns_theta_min 2.96
_diffrn_standards_number 0
_exptl_absorpt_coefficient_mu 0.111
_exptl_absorpt_correction_T_max 0.7456
_exptl_absorpt_correction_T_min 0.7036
_exptl_absorpt_correction_type multi-scan
_exptl_absorpt_process_details
;
SADABS-2016/2 (Bruker,2016/2) was used for absorption correction.
wR2(int) was 0.0504 before and 0.0473 after correction.
The Ratio of minimum to maximum transmission is 0.9437.
The \l/2 correction factor is Not present.
;
_exptl_crystal_colour yellow
_exptl_crystal_colour_primary yellow
_exptl_crystal_density_diffrn 1.4911
_exptl_crystal_description Prism
_exptl_crystal_F_000 616.3137
_exptl_crystal_size_max 0.24
_exptl_crystal_size_mid 0.2
_exptl_crystal_size_min 0.14
_refine_diff_density_max 0.4370
_refine_diff_density_min -0.2612
_refine_diff_density_rms 0.0627
_refine_ls_d_res_high 0.7685
_refine_ls_d_res_low 6.8830
_refine_ls_goodness_of_fit_ref 1.0547
_refine_ls_hydrogen_treatment mixed
_refine_ls_matrix_type full
_refine_ls_number_constraints 25
_refine_ls_number_parameters 199
_refine_ls_number_reflns 3064
_refine_ls_number_restraints 0
_refine_ls_restrained_S_all 1.0547
_refine_ls_R_factor_all 0.0496
_refine_ls_R_factor_gt 0.0380
_refine_ls_shift/su_max 0.0000
_refine_ls_shift/su_mean 0.0000
_refine_ls_structure_factor_coef Fsqd
_refine_ls_weighting_details 'w=1/[\s^2^(Fo^2^)+(0.0446P)^2^+0.5933P] where P=(Fo^2^+2Fc^2^)/3'
_refine_ls_weighting_scheme calc
_refine_ls_wR_factor_gt 0.0890
_refine_ls_wR_factor_ref 0.0962
_reflns_Friedel_coverage 0.0
_reflns_limit_h_max 6
_reflns_limit_h_min -10
_reflns_limit_k_max 20
_reflns_limit_k_min 0
_reflns_limit_l_max 14
_reflns_limit_l_min -6
_reflns_number_gt 2555
_reflns_number_total 3064
_reflns_threshold_expression I>=2u(I)
_cod_data_source_file c9nj02859e2.cif
_cod_data_source_block mo_WSU_ZH43_0m
_cod_depositor_comments 'Adding full bibliography for 7058720--7058721.cif.'
_cod_database_code 7058720
_olex2_refinement_description
;
1. Fixed Uiso
 At 1.2 times of:
  All C(H) groups, All C(H,H) groups, All N(H) groups
2.a Secondary CH2 refined with riding coordinates:
 C10(H10a,H10b)
2.b Aromatic/amide H refined with riding coordinates:
 N3(H3), C1(H1), C2(H2), C3(H3a), C7(H7), C8(H8), C9(H9), C12(H12), C13(H13),
 C14(H14), C15(H15)
;
_olex2_submission_special_instructions 'No special instructions were received'

loop_
_space_group_symop_id
_space_group_symop_operation_xyz
1 x,y,z
2 -x+1/2,y+1/2,-z+1/2
3 -x,-y,-z
4 x-1/2,-y-1/2,z-1/2

loop_
_atom_site_label
_atom_site_type_symbol
_atom_site_fract_x
_atom_site_fract_y
_atom_site_fract_z
_atom_site_U_iso_or_equiv
_atom_site_adp_type
_atom_site_occupancy
_atom_site_refinement_flags_posn
F1 F 0.20412(11) 0.37953(5) 0.32277(8) 0.0251(2) Uani 1.000000 .
F2 F 0.21008(10) 0.41358(5) 0.12207(8) 0.02152(19) Uani 1.000000 .
N1 N 0.47123(14) 0.44023(7) 0.31245(11) 0.0171(2) Uani 1.000000 .
N2 N 0.20412(14) 0.52501(7) 0.27002(11) 0.0175(2) Uani 1.000000 .
N3 N 0.59768(14) 0.65367(7) 0.39924(11) 0.0177(2) Uani 1.000000 .
H3 H 0.70772(14) 0.64266(7) 0.42144(11) 0.0212(3) Uiso 1.000000 R
N4 N 0.87285(14) 0.74917(7) 0.47156(11) 0.0185(2) Uani 1.000000 .
C1 C 0.58342(18) 0.37727(8) 0.31700(13) 0.0201(3) Uani 1.000000 .
H1 H 0.54986(18) 0.32298(8) 0.29122(13) 0.0241(3) Uiso 1.000000 R
C2 C 0.75501(18) 0.40549(8) 0.36554(14) 0.0214(3) Uani 1.000000 .
H2 H 0.85568(18) 0.37434(8) 0.37806(14) 0.0256(3) Uiso 1.000000 R
C3 C 0.74773(17) 0.48980(8) 0.39209(13) 0.0191(3) Uani 1.000000 .
H3a H 0.84304(17) 0.52545(8) 0.42615(13) 0.0229(3) Uiso 1.000000 R
C4 C 0.57163(17) 0.51056(8) 0.35817(12) 0.0161(3) Uani 1.000000 .
C5 C 0.49126(16) 0.58969(8) 0.35928(12) 0.0153(3) Uani 1.000000 .
C6 C 0.30454(17) 0.59578(8) 0.31525(12) 0.0165(3) Uani 1.000000 .
C7 C 0.19025(17) 0.66225(9) 0.30584(14) 0.0209(3) Uani 1.000000 .
H7 H 0.22202(17) 0.71705(9) 0.32902(14) 0.0251(3) Uiso 1.000000 R
C8 C 0.01988(18) 0.63075(9) 0.25518(15) 0.0248(3) Uani 1.000000 .
H8 H -0.08356(18) 0.66048(9) 0.23853(15) 0.0297(4) Uiso 1.000000 R
C9 C 0.03381(17) 0.54677(9) 0.23432(14) 0.0222(3) Uani 1.000000 .
H9 H -0.06068(17) 0.51063(9) 0.20056(14) 0.0266(4) Uiso 1.000000 R
C10 C 0.55610(17) 0.73978(8) 0.41114(13) 0.0180(3) Uani 1.000000 .
H10a H 0.47955(17) 0.76065(8) 0.32582(13) 0.0216(3) Uiso 1.000000 R
H10b H 0.49541(17) 0.74507(8) 0.47320(13) 0.0216(3) Uiso 1.000000 R
C11 C 0.72496(16) 0.78950(8) 0.45959(12) 0.0156(3) Uani 1.000000 .
C12 C 0.72030(17) 0.87298(8) 0.48979(13) 0.0171(3) Uani 1.000000 .
H12 H 0.61463(17) 0.89885(8) 0.48062(13) 0.0205(3) Uiso 1.000000 R
C13 C 0.87680(17) 0.91668(8) 0.53387(13) 0.0181(3) Uani 1.000000 .
H13 H 0.87817(17) 0.97272(8) 0.55444(13) 0.0217(3) Uiso 1.000000 R
C14 C 1.03143(17) 0.87561(8) 0.54686(13) 0.0187(3) Uani 1.000000 .
H14 H 1.13848(17) 0.90341(8) 0.57651(13) 0.0224(3) Uiso 1.000000 R
C15 C 1.02294(17) 0.79257(8) 0.51481(14) 0.0202(3) Uani 1.000000 .
H15 H 1.12697(17) 0.76522(8) 0.52368(14) 0.0242(3) Uiso 1.000000 R
B1 B 0.26929(19) 0.43683(9) 0.25566(15) 0.0179(3) Uani 1.000000 .

loop_
_atom_site_aniso_label
_atom_site_aniso_U_11
_atom_site_aniso_U_22
_atom_site_aniso_U_33
_atom_site_aniso_U_12
_atom_site_aniso_U_13
_atom_site_aniso_U_23
F1 0.0240(4) 0.0225(4) 0.0282(4) -0.0081(3) 0.0085(3) 0.0027(3)
F2 0.0178(4) 0.0242(4) 0.0204(4) -0.0031(3) 0.0043(3) -0.0061(3)
N1 0.0172(5) 0.0139(5) 0.0187(5) -0.0021(4) 0.0046(4) -0.0000(4)
N2 0.0133(5) 0.0205(6) 0.0179(5) -0.0036(4) 0.0046(4) -0.0025(4)
N3 0.0120(5) 0.0149(5) 0.0234(6) -0.0010(4) 0.0029(4) -0.0008(4)
N4 0.0162(5) 0.0151(5) 0.0240(6) -0.0001(4) 0.0068(5) -0.0007(4)
C1 0.0223(7) 0.0134(6) 0.0224(7) -0.0002(5) 0.0055(5) -0.0001(5)
C2 0.0191(7) 0.0173(6) 0.0258(7) 0.0025(5) 0.0057(5) 0.0019(5)
C3 0.0163(6) 0.0170(6) 0.0218(7) -0.0006(5) 0.0042(5) 0.0020(5)
C4 0.0155(6) 0.0159(6) 0.0152(6) -0.0021(5) 0.0033(5) 0.0004(5)
C5 0.0162(6) 0.0156(6) 0.0132(6) -0.0009(5) 0.0042(5) 0.0006(4)
C6 0.0168(6) 0.0171(6) 0.0154(6) -0.0024(5) 0.0056(5) -0.0019(5)
C7 0.0171(6) 0.0207(7) 0.0240(7) -0.0009(5) 0.0061(5) -0.0035(5)
C8 0.0148(6) 0.0272(8) 0.0310(8) 0.0002(5) 0.0067(6) -0.0069(6)
C9 0.0131(6) 0.0273(7) 0.0254(7) -0.0039(5) 0.0060(5) -0.0061(6)
C10 0.0154(6) 0.0143(6) 0.0229(7) 0.0001(5) 0.0051(5) -0.0013(5)
C11 0.0157(6) 0.0156(6) 0.0155(6) -0.0003(5) 0.0055(5) 0.0007(5)
C12 0.0165(6) 0.0169(6) 0.0178(6) 0.0019(5) 0.0062(5) 0.0004(5)
C13 0.0227(7) 0.0136(6) 0.0177(6) -0.0013(5) 0.0071(5) -0.0002(5)
C14 0.0162(6) 0.0181(6) 0.0203(7) -0.0045(5) 0.0048(5) 0.0010(5)
C15 0.0158(6) 0.0184(7) 0.0261(7) 0.0008(5) 0.0072(5) 0.0018(5)
B1 0.0163(7) 0.0172(7) 0.0193(7) -0.0034(6) 0.0054(6) -0.0008(6)

loop_
_atom_type_symbol
_atom_type_scat_dispersion_real
_atom_type_scat_dispersion_imag
_atom_type_scat_Cromer_Mann_a1
_atom_type_scat_Cromer_Mann_a2
_atom_type_scat_Cromer_Mann_a3
_atom_type_scat_Cromer_Mann_a4
_atom_type_scat_Cromer_Mann_b1
_atom_type_scat_Cromer_Mann_b2
_atom_type_scat_Cromer_Mann_b3
_atom_type_scat_Cromer_Mann_b4
_atom_type_scat_Cromer_Mann_c
_atom_type_scat_source
_atom_type_scat_dispersion_source
H 0.00000 0.00000 0.49300 0.32291 0.14019 0.04081 10.51090 26.12570 3.14236 57.79970 0.0030380000826 'International Tables Volume C Table 6.1.1.4 (pp. 500-502)' 'Henke, Gullikson and Davis, At. Data and Nucl. Data Tables, 1993, 54, 2'
C 0.00347 0.00161 2.31000 1.02000 1.58860 0.86500 20.84390 10.20750 0.56870 51.65120 0.215599998832 'International Tables Volume C Table 6.1.1.4 (pp. 500-502)' 'Henke, Gullikson and Davis, At. Data and Nucl. Data Tables, 1993, 54, 2'
B 0.00141 0.00067 2.05450 1.33260 1.09790 0.70680 23.21850 1.02100 60.34980 0.14030 -0.193200007081 'International Tables Volume C Table 6.1.1.4 (pp. 500-502)' 'Henke, Gullikson and Davis, At. Data and Nucl. Data Tables, 1993, 54, 2'
F 0.01794 0.01033 3.53920 2.64120 1.51700 1.02430 10.28250 4.29440 0.26150 26.14760 0.277599990368 'International Tables Volume C Table 6.1.1.4 (pp. 500-502)' 'Henke, Gullikson and Davis, At. Data and Nucl. Data Tables, 1993, 54, 2'
N 0.00653 0.00323 12.21260 3.13220 2.01250 1.16630 0.00570 9.89330 28.99750 0.58260 -11.5290002823 'International Tables Volume C Table 6.1.1.4 (pp. 500-502)' 'Henke, Gullikson and Davis, At. Data and Nucl. Data Tables, 1993, 54, 2'

loop_
_geom_angle_atom_site_label_1
_geom_angle_atom_site_label_2
_geom_angle_atom_site_label_3
_geom_angle
C4 N1 C1 107.25(11)
B1 N1 C1 126.82(11)
B1 N1 C4 125.71(11)
C9 N2 C6 107.67(11)
B1 N2 C6 127.73(11)
B1 N2 C9 124.54(11)
C10 N3 C5 129.33(11)
C15 N4 C11 117.33(11)
C2 C1 N1 110.15(12)
C3 C2 C1 106.68(12)
C4 C3 C2 107.26(12)
C3 C4 N1 108.65(11)
C5 C4 N1 121.25(11)
C5 C4 C3 130.03(12)
C4 C5 N3 116.75(11)
C6 C5 N3 123.64(12)
C6 C5 C4 119.59(11)
C5 C6 N2 119.02(11)
C7 C6 N2 108.14(11)
C7 C6 C5 132.84(12)
C8 C7 C6 107.03(12)
C9 C8 C7 107.00(12)
C8 C9 N2 110.16(12)
C11 C10 N3 109.04(10)
C10 C11 N4 116.91(11)
C12 C11 N4 123.34(12)
C12 C11 C10 119.75(11)
C13 C12 C11 118.36(12)
C14 C13 C12 118.95(12)
C15 C14 C13 118.49(12)
C14 C15 N4 123.53(12)
F2 B1 F1 107.77(11)
N1 B1 F1 111.68(11)
N1 B1 F2 110.18(11)
N2 B1 F1 110.44(11)
N2 B1 F2 110.27(11)
N2 B1 N1 106.52(10)

loop_
_geom_bond_atom_site_label_1
_geom_bond_atom_site_label_2
_geom_bond_distance
F1 B1 1.3929(17)
F2 B1 1.4002(17)
N1 C1 1.3558(17)
N1 C4 1.3826(16)
N1 B1 1.5380(18)
N2 C6 1.3877(16)
N2 C9 1.3475(17)
N2 B1 1.5458(18)
N3 C5 1.3176(16)
N3 C10 1.4466(16)
N4 C11 1.3350(16)
N4 C15 1.3400(17)
C1 C2 1.3832(19)
C2 C3 1.3957(19)
C3 C4 1.3894(18)
C4 C5 1.4369(18)
C5 C6 1.4262(18)
C6 C7 1.4001(18)
C7 C8 1.3935(19)
C8 C9 1.385(2)
C10 C11 1.5152(17)
C11 C12 1.3894(18)
C12 C13 1.3842(18)
C13 C14 1.3861(19)
C14 C15 1.3794(19)
